data_7052282
loop_
_publ_author_name
'St\'ephane A. Baudron'
'Mir Wais Hosseini'
'Nathalie Kyritsakas'

_publ_section_title
;
 Octanuclear Cu(<small>I</small>) cubic complex decorated with six
 peripheral chelates
;
_journal_issue 7
_journal_name_full 'New Journal of Chemistry'
_journal_page_first 1083
_journal_paper_doi 10.1039/b603733j
_journal_volume 30
_journal_year 2006
_chemical_formula_moiety '2(C16 H36 N), C24 H12 Cu N4 S4, 2(C2 H3 N)'
_chemical_formula_sum 'C60 H90 Cu N8 S4'
_chemical_formula_weight 1115.18
_chemical_name_systematic
;
?
;
_space_group_IT_number 14
_symmetry_cell_setting monoclinic
_symmetry_space_group_name_Hall '-P 2ybc'
_symmetry_space_group_name_H-M 'P 1 21/c 1'
_atom_sites_solution_hydrogens geom
_atom_sites_solution_primary direct
_atom_sites_solution_secondary difmap
_audit_creation_method SHELXL-97
_cell_angle_alpha 90.00
_cell_angle_beta 101.396(2)
_cell_angle_gamma 90.00
_cell_formula_units_Z 2
_cell_length_a 18.6672(7)
_cell_length_b 8.7381(3)
_cell_length_c 18.9133(7)
_cell_measurement_reflns_used 4957
_cell_measurement_temperature 173(2)
_cell_measurement_theta_max 24.72
_cell_measurement_theta_min 2.20
_cell_volume 3024.24(19)
_computing_cell_refinement 'Bruker SMART'
_computing_data_collection 'Bruker SMART'
_computing_data_reduction 'Bruker SAINT'
_computing_molecular_graphics 'Bruker SHELXTL'
_computing_publication_material 'Bruker SHELXTL'
_computing_structure_refinement 'Bruker SHELXTL'
_computing_structure_solution 'Bruker SHELXTL'
_diffrn_ambient_temperature 173(2)
_diffrn_measured_fraction_theta_full 0.995
_diffrn_measured_fraction_theta_max 0.995
_diffrn_measurement_device_type 'CCD area detector'
_diffrn_measurement_method 'phi and omega scans'
_diffrn_radiation_monochromator graphite
_diffrn_radiation_source 'sealed tube'
_diffrn_radiation_type MoK\a
_diffrn_radiation_wavelength 0.71073
_diffrn_reflns_av_R_equivalents 0.0635
_diffrn_reflns_av_sigmaI/netI 0.0658
_diffrn_reflns_limit_h_max 24
_diffrn_reflns_limit_h_min -24
_diffrn_reflns_limit_k_max 10
_diffrn_reflns_limit_k_min -11
_diffrn_reflns_limit_l_max 24
_diffrn_reflns_limit_l_min -24
_diffrn_reflns_number 29283
_diffrn_reflns_theta_full 27.45
_diffrn_reflns_theta_max 27.45
_diffrn_reflns_theta_min 2.20
_exptl_absorpt_coefficient_mu 0.543
_exptl_absorpt_correction_T_max 0.9681
_exptl_absorpt_correction_T_min 0.8899
_exptl_absorpt_correction_type multi-scan
_exptl_absorpt_process_details sadabs
_exptl_crystal_colour orange
_exptl_crystal_density_diffrn 1.225
_exptl_crystal_density_meas ?
_exptl_crystal_density_method .
_exptl_crystal_description platelet
_exptl_crystal_F_000 1198
_exptl_crystal_size_max 0.22
_exptl_crystal_size_mid 0.07
_exptl_crystal_size_min 0.06
_refine_diff_density_max 1.498
_refine_diff_density_min -1.318
_refine_diff_density_rms 0.084
_refine_ls_extinction_method none
_refine_ls_goodness_of_fit_ref 1.044
_refine_ls_hydrogen_treatment riding
_refine_ls_matrix_type full
_refine_ls_number_parameters 320
_refine_ls_number_reflns 6879
_refine_ls_number_restraints 0
_refine_ls_restrained_S_all 1.044
_refine_ls_R_factor_all 0.1040
_refine_ls_R_factor_gt 0.0584
_refine_ls_shift/su_max 0.000
_refine_ls_shift/su_mean 0.000
_refine_ls_structure_factor_coef Fsqd
_refine_ls_weighting_details 'calc w=1/[\s^2^(Fo^2^)+(0.0875P)^2^+1.9170P] where P=(Fo^2^+2Fc^2^)/3'
_refine_ls_weighting_scheme calc
_refine_ls_wR_factor_gt 0.1500
_refine_ls_wR_factor_ref 0.1727
_reflns_number_gt 4429
_reflns_number_total 6879
_reflns_threshold_expression >2sigma(I)
_cod_data_source_file b603733j.txt
_cod_data_source_block e411a
_cod_depositor_comments
;
The following automatic conversions were performed:
'_symmetry_cell_setting' value 'Monoclinic' changed to 'monoclinic'
according to '/home/saulius/struct/CIF-dictionaries/cif_core.dic'
dictionary named 'cif_core.dic' version 2.4.1 from 2010-06-29.

Automatic conversion script
Id: cif_fix_enum 1527 2010-12-29 10:47:43Z saulius 
;
_cod_original_sg_symbol_H-M 'P2(1)/c '
_cod_database_code 7052282

loop_
_symmetry_equiv_pos_as_xyz
'x, y, z'
'-x, y+1/2, -z+1/2'
'-x, -y, -z'
'x, -y-1/2, z-1/2'

loop_
_atom_site_label
_atom_site_type_symbol
_atom_site_fract_x
_atom_site_fract_y
_atom_site_fract_z
_atom_site_U_iso_or_equiv
_atom_site_adp_type
_atom_site_occupancy
_atom_site_symmetry_multiplicity
_atom_site_calc_flag
_atom_site_refinement_flags
_atom_site_disorder_assembly
_atom_site_disorder_group
Cu1 Cu 0.0000 0.0000 0.0000 0.02812(17) Uani 1 2 d S . .
S1 S 0.12282(5) -0.05495(11) 0.01771(4) 0.0322(2) Uani 1 1 d . . .
S2 S 0.02548(5) -0.10960(10) 0.11330(4) 0.0320(2) Uani 1 1 d . . .
N1 N 0.36353(16) -0.2882(4) 0.22271(17) 0.0425(8) Uani 1 1 d . . .
N2 N 0.25928(18) -0.3654(4) 0.32260(15) 0.0409(8) Uani 1 1 d . . .
C1 C 0.11611(17) -0.1256(3) 0.10276(16) 0.0245(6) Uani 1 1 d . . .
C2 C 0.17310(17) -0.1864(4) 0.15234(16) 0.0240(7) Uani 1 1 d . . .
C3 C 0.24993(17) -0.1956(4) 0.14584(16) 0.0268(7) Uani 1 1 d . . .
C4 C 0.28790(18) -0.1543(4) 0.09208(18) 0.0322(7) Uani 1 1 d . . .
H4 H 0.2640 -0.1096 0.0493 0.039 Uiso 1 1 calc R . .
C5 C 0.3629(2) -0.1823(4) 0.1049(2) 0.0405(9) Uani 1 1 d . . .
H5 H 0.3899 -0.1574 0.0701 0.049 Uiso 1 1 calc R . .
C6 C 0.3971(2) -0.2471(5) 0.1694(2) 0.0457(10) Uani 1 1 d . . .
H6 H 0.4472 -0.2635 0.1762 0.055 Uiso 1 1 calc R . .
C7 C 0.29141(18) -0.2619(4) 0.20960(18) 0.0305(7) Uani 1 1 d . . .
C8 C 0.16978(18) -0.2541(4) 0.22300(16) 0.0258(7) Uani 1 1 d . . .
C9 C 0.1131(2) -0.2845(4) 0.25923(17) 0.0321(8) Uani 1 1 d . . .
H9 H 0.0651 -0.2592 0.2390 0.039 Uiso 1 1 calc R . .
C10 C 0.1309(2) -0.3539(4) 0.32641(18) 0.0404(9) Uani 1 1 d . . .
H10 H 0.0945 -0.3758 0.3521 0.049 Uiso 1 1 calc R . .
C11 C 0.2036(2) -0.3907(4) 0.35530(19) 0.0437(10) Uani 1 1 d . . .
H11 H 0.2137 -0.4362 0.4006 0.052 Uiso 1 1 calc R . .
C12 C 0.24149(19) -0.2991(4) 0.25765(17) 0.0315(8) Uani 1 1 d . . .
N3 N 0.22796(15) 0.4059(3) 0.97935(14) 0.0273(6) Uani 1 1 d . . .
C13 C 0.2790(2) 0.5292(4) 0.9606(2) 0.0363(8) Uani 1 1 d . . .
H13A H 0.2497 0.6053 0.9306 0.044 Uiso 1 1 calc R . .
H13B H 0.3023 0.5795 1.0049 0.044 Uiso 1 1 calc R . .
C14 C 0.3382(2) 0.4743(5) 0.9220(3) 0.0511(11) Uani 1 1 d . . .
H14A H 0.3598 0.3812 0.9447 0.061 Uiso 1 1 calc R . .
H14B H 0.3166 0.4508 0.8722 0.061 Uiso 1 1 calc R . .
C15 C 0.3969(2) 0.5935(5) 0.9240(3) 0.0544(11) Uani 1 1 d . . .
H15A H 0.4177 0.6178 0.9739 0.065 Uiso 1 1 calc R . .
H15B H 0.3750 0.6862 0.9011 0.065 Uiso 1 1 calc R . .
C16 C 0.4576(3) 0.5424(6) 0.8866(3) 0.0706(15) Uani 1 1 d . . .
H16A H 0.4934 0.6223 0.8895 0.106 Uiso 1 1 calc R . .
H16B H 0.4376 0.5204 0.8369 0.106 Uiso 1 1 calc R . .
H16C H 0.4804 0.4520 0.9098 0.106 Uiso 1 1 calc R . .
C17 C 0.27067(18) 0.2917(4) 1.03241(17) 0.0298(7) Uani 1 1 d . . .
H17A H 0.2373 0.2118 1.0410 0.036 Uiso 1 1 calc R . .
H17B H 0.3074 0.2442 1.0097 0.036 Uiso 1 1 calc R . .
C18 C 0.3085(2) 0.3554(4) 1.1048(2) 0.0406(9) Uani 1 1 d . . .
H18A H 0.2727 0.4028 1.1286 0.049 Uiso 1 1 calc R . .
H18B H 0.3434 0.4331 1.0975 0.049 Uiso 1 1 calc R . .
C19 C 0.3476(2) 0.2285(5) 1.1519(2) 0.0444(9) Uani 1 1 d . . .
H19A H 0.3817 0.1787 1.1267 0.053 Uiso 1 1 calc R . .
H19B H 0.3121 0.1527 1.1599 0.053 Uiso 1 1 calc R . .
C20 C 0.3889(3) 0.2859(6) 1.2243(2) 0.0623(13) Uani 1 1 d . . .
H20A H 0.4126 0.2014 1.2518 0.093 Uiso 1 1 calc R . .
H20B H 0.3553 0.3331 1.2500 0.093 Uiso 1 1 calc R . .
H20C H 0.4249 0.3594 1.2168 0.093 Uiso 1 1 calc R . .
C21 C 0.17062(18) 0.4885(4) 1.01253(18) 0.0292(7) Uani 1 1 d . . .
H21A H 0.1460 0.5631 0.9781 0.035 Uiso 1 1 calc R . .
H21B H 0.1952 0.5439 1.0549 0.035 Uiso 1 1 calc R . .
C22 C 0.11324(18) 0.3838(4) 1.03430(18) 0.0303(7) Uani 1 1 d . . .
H22A H 0.0777 0.3550 0.9917 0.036 Uiso 1 1 calc R . .
H22B H 0.1366 0.2913 1.0559 0.036 Uiso 1 1 calc R . .
C23 C 0.07445(19) 0.4627(4) 1.08759(19) 0.0333(8) Uani 1 1 d . . .
H23A H 0.0502 0.5539 1.0655 0.040 Uiso 1 1 calc R . .
H23B H 0.1101 0.4938 1.1296 0.040 Uiso 1 1 calc R . .
C24 C 0.01808(19) 0.3572(4) 1.1111(2) 0.0388(8) Uani 1 1 d . . .
H24A H -0.0056 0.4103 1.1446 0.058 Uiso 1 1 calc R . .
H24B H 0.0422 0.2677 1.1339 0.058 Uiso 1 1 calc R . .
H24C H -0.0177 0.3273 1.0697 0.058 Uiso 1 1 calc R . .
C25 C 0.19295(19) 0.3153(4) 0.91317(17) 0.0326(8) Uani 1 1 d . . .
H25A H 0.1628 0.2357 0.9279 0.039 Uiso 1 1 calc R . .
H25B H 0.2313 0.2655 0.8937 0.039 Uiso 1 1 calc R . .
C26 C 0.1460(2) 0.4090(5) 0.8534(2) 0.0489(11) Uani 1 1 d . . .
H26A H 0.1731 0.4990 0.8438 0.059 Uiso 1 1 calc R . .
H26B H 0.1024 0.4432 0.8693 0.059 Uiso 1 1 calc R . .
C27 C 0.1240(2) 0.3169(5) 0.7839(2) 0.0483(10) Uani 1 1 d . . .
H27A H 0.1032 0.2202 0.7950 0.058 Uiso 1 1 calc R . .
H27B H 0.0865 0.3725 0.7511 0.058 Uiso 1 1 calc R . .
C28 C 0.1877(2) 0.2853(6) 0.7466(2) 0.0579(12) Uani 1 1 d . . .
H28A H 0.1707 0.2269 0.7035 0.087 Uiso 1 1 calc R . .
H28B H 0.2247 0.2285 0.7784 0.087 Uiso 1 1 calc R . .
H28C H 0.2077 0.3805 0.7342 0.087 Uiso 1 1 calc R . .
C29 C 0.4561(4) 0.5356(7) 0.3713(3) 0.0923(11) Uani 1 1 d . . .
H29A H 0.4906 0.6124 0.3923 0.138 Uiso 1 1 calc R . .
H29B H 0.4154 0.5834 0.3402 0.138 Uiso 1 1 calc R . .
H29C H 0.4793 0.4654 0.3438 0.138 Uiso 1 1 calc R . .
C30 C 0.4311(4) 0.4550(8) 0.4268(3) 0.0923(11) Uani 1 1 d . . .
N4 N 0.4121(3) 0.3916(6) 0.4716(3) 0.0923(11) Uani 1 1 d . . .

loop_
_atom_site_aniso_label
_atom_site_aniso_U_11
_atom_site_aniso_U_22
_atom_site_aniso_U_33
_atom_site_aniso_U_23
_atom_site_aniso_U_13
_atom_site_aniso_U_12
Cu1 0.0304(3) 0.0242(3) 0.0262(3) -0.0017(2) -0.0030(2) 0.0038(2)
S1 0.0325(5) 0.0358(5) 0.0267(4) 0.0044(3) 0.0026(3) 0.0014(4)
S2 0.0262(4) 0.0367(5) 0.0321(4) 0.0021(4) 0.0028(3) 0.0061(4)
N1 0.0286(17) 0.0453(19) 0.0484(18) -0.0058(15) -0.0054(14) 0.0059(14)
N2 0.0472(19) 0.0427(19) 0.0277(15) 0.0024(13) -0.0049(13) 0.0046(15)
C1 0.0247(16) 0.0210(16) 0.0271(15) -0.0031(13) 0.0035(12) -0.0011(13)
C2 0.0235(16) 0.0244(17) 0.0240(15) -0.0045(13) 0.0043(12) -0.0013(13)
C3 0.0270(17) 0.0226(17) 0.0285(16) -0.0069(13) -0.0005(13) -0.0012(13)
C4 0.0294(18) 0.0312(19) 0.0363(18) -0.0051(15) 0.0073(14) -0.0043(14)
C5 0.030(2) 0.043(2) 0.050(2) -0.0097(18) 0.0115(17) -0.0048(16)
C6 0.0229(19) 0.050(2) 0.063(3) -0.012(2) 0.0055(18) -0.0006(17)
C7 0.0275(18) 0.0251(18) 0.0354(18) -0.0055(14) -0.0022(14) 0.0000(14)
C8 0.0315(18) 0.0220(17) 0.0222(15) -0.0045(12) 0.0014(13) 0.0011(13)
C9 0.0359(19) 0.0320(19) 0.0288(16) -0.0001(14) 0.0072(14) 0.0009(15)
C10 0.057(3) 0.037(2) 0.0306(18) 0.0009(15) 0.0150(17) -0.0032(18)
C11 0.068(3) 0.034(2) 0.0261(17) 0.0064(15) 0.0023(18) 0.0026(19)
C12 0.037(2) 0.0258(18) 0.0278(16) -0.0035(14) -0.0027(14) -0.0008(14)
N3 0.0282(15) 0.0208(14) 0.0329(14) -0.0018(11) 0.0058(11) 0.0024(11)
C13 0.039(2) 0.0249(19) 0.047(2) -0.0011(15) 0.0144(17) -0.0035(15)
C14 0.053(3) 0.043(2) 0.066(3) -0.005(2) 0.034(2) -0.0060(19)
C15 0.046(3) 0.049(3) 0.073(3) 0.000(2) 0.024(2) -0.001(2)
C16 0.058(3) 0.067(3) 0.098(4) -0.001(3) 0.042(3) -0.003(3)
C17 0.0246(17) 0.0277(18) 0.0355(17) -0.0003(14) 0.0024(14) 0.0046(13)
C18 0.041(2) 0.034(2) 0.043(2) -0.0040(16) -0.0010(17) -0.0033(16)
C19 0.038(2) 0.044(2) 0.047(2) 0.0052(18) -0.0006(18) 0.0018(17)
C20 0.054(3) 0.077(3) 0.047(2) 0.009(2) -0.012(2) -0.009(2)
C21 0.0300(18) 0.0235(17) 0.0343(17) -0.0044(14) 0.0072(14) 0.0052(14)
C22 0.0279(18) 0.0273(18) 0.0341(17) -0.0087(14) 0.0019(14) -0.0006(14)
C23 0.0329(19) 0.0269(19) 0.0405(19) -0.0070(15) 0.0084(15) 0.0021(14)
C24 0.033(2) 0.038(2) 0.046(2) 0.0000(17) 0.0088(16) 0.0039(16)
C25 0.0349(19) 0.0289(19) 0.0334(17) -0.0061(14) 0.0046(15) 0.0049(15)
C26 0.059(3) 0.050(3) 0.0343(19) -0.0019(18) 0.0011(18) 0.021(2)
C27 0.045(2) 0.062(3) 0.0346(19) -0.0028(19) -0.0012(17) 0.006(2)
C28 0.054(3) 0.086(4) 0.034(2) -0.012(2) 0.0075(19) 0.005(2)
C29 0.107(3) 0.104(3) 0.066(2) -0.0036(17) 0.0151(18) -0.046(2)
C30 0.107(3) 0.104(3) 0.066(2) -0.0036(17) 0.0151(18) -0.046(2)
N4 0.107(3) 0.104(3) 0.066(2) -0.0036(17) 0.0151(18) -0.046(2)

loop_
_atom_type_symbol
_atom_type_description
_atom_type_scat_dispersion_real
_atom_type_scat_dispersion_imag
_atom_type_scat_source
C C 0.0033 0.0016 'International Tables Vol C Tables 4.2.6.8 and 6.1.1.4'
H H 0.0000 0.0000 'International Tables Vol C Tables 4.2.6.8 and 6.1.1.4'
N N 0.0061 0.0033 'International Tables Vol C Tables 4.2.6.8 and 6.1.1.4'
S S 0.1246 0.1234 'International Tables Vol C Tables 4.2.6.8 and 6.1.1.4'
Cu Cu 0.3201 1.2651 'International Tables Vol C Tables 4.2.6.8 and 6.1.1.4'

loop_
_geom_angle_atom_site_label_1
_geom_angle_atom_site_label_2
_geom_angle_atom_site_label_3
_geom_angle
_geom_angle_site_symmetry_1
_geom_angle_site_symmetry_3
_geom_angle_publ_flag
S1 Cu1 S1 180.00(5) 3 . ?
S1 Cu1 S2 103.78(3) 3 . ?
S1 Cu1 S2 76.22(3) . . ?
S1 Cu1 S2 76.22(3) 3 3 ?
S1 Cu1 S2 103.78(3) . 3 ?
S2 Cu1 S2 180.00(4) . 3 ?
C1 S1 Cu1 87.55(11) . . ?
C1 S2 Cu1 87.35(11) . . ?
C6 N1 C7 114.7(3) . . ?
C11 N2 C12 115.1(3) . . ?
C2 C1 S2 126.0(2) . . ?
C2 C1 S1 125.1(2) . . ?
S2 C1 S1 108.86(17) . . ?
C1 C2 C3 126.9(3) . . ?
C1 C2 C8 127.4(3) . . ?
C3 C2 C8 105.7(3) . . ?
C4 C3 C7 117.0(3) . . ?
C4 C3 C2 133.8(3) . . ?
C7 C3 C2 109.2(3) . . ?
C5 C4 C3 117.7(3) . . ?
C5 C4 H4 121.2 . . ?
C3 C4 H4 121.2 . . ?
C6 C5 C4 119.8(4) . . ?
C6 C5 H5 120.1 . . ?
C4 C5 H5 120.1 . . ?
N1 C6 C5 124.9(3) . . ?
N1 C6 H6 117.5 . . ?
C5 C6 H6 117.5 . . ?
N1 C7 C3 125.9(3) . . ?
N1 C7 C12 126.0(3) . . ?
C3 C7 C12 108.1(3) . . ?
C9 C8 C12 117.1(3) . . ?
C9 C8 C2 133.9(3) . . ?
C12 C8 C2 108.9(3) . . ?
C10 C9 C8 117.8(3) . . ?
C10 C9 H9 121.1 . . ?
C8 C9 H9 121.1 . . ?
C9 C10 C11 119.8(3) . . ?
C9 C10 H10 120.1 . . ?
C11 C10 H10 120.1 . . ?
N2 C11 C10 124.6(3) . . ?
N2 C11 H11 117.7 . . ?
C10 C11 H11 117.7 . . ?
N2 C12 C8 125.6(3) . . ?
N2 C12 C7 126.4(3) . . ?
C8 C12 C7 108.0(3) . . ?
C25 N3 C17 106.6(2) . . ?
C25 N3 C21 111.3(3) . . ?
C17 N3 C21 110.9(2) . . ?
C25 N3 C13 111.4(3) . . ?
C17 N3 C13 110.2(3) . . ?
C21 N3 C13 106.5(2) . . ?
C14 C13 N3 115.9(3) . . ?
C14 C13 H13A 108.3 . . ?
N3 C13 H13A 108.3 . . ?
C14 C13 H13B 108.3 . . ?
N3 C13 H13B 108.3 . . ?
H13A C13 H13B 107.4 . . ?
C15 C14 C13 111.4(3) . . ?
C15 C14 H14A 109.4 . . ?
C13 C14 H14A 109.4 . . ?
C15 C14 H14B 109.4 . . ?
C13 C14 H14B 109.4 . . ?
H14A C14 H14B 108.0 . . ?
C14 C15 C16 113.0(4) . . ?
C14 C15 H15A 109.0 . . ?
C16 C15 H15A 109.0 . . ?
C14 C15 H15B 109.0 . . ?
C16 C15 H15B 109.0 . . ?
H15A C15 H15B 107.8 . . ?
C15 C16 H16A 109.5 . . ?
C15 C16 H16B 109.5 . . ?
H16A C16 H16B 109.5 . . ?
C15 C16 H16C 109.5 . . ?
H16A C16 H16C 109.5 . . ?
H16B C16 H16C 109.5 . . ?
C18 C17 N3 116.3(3) . . ?
C18 C17 H17A 108.2 . . ?
N3 C17 H17A 108.2 . . ?
C18 C17 H17B 108.2 . . ?
N3 C17 H17B 108.2 . . ?
H17A C17 H17B 107.4 . . ?
C17 C18 C19 110.3(3) . . ?
C17 C18 H18A 109.6 . . ?
C19 C18 H18A 109.6 . . ?
C17 C18 H18B 109.6 . . ?
C19 C18 H18B 109.6 . . ?
H18A C18 H18B 108.1 . . ?
C18 C19 C20 112.8(3) . . ?
C18 C19 H19A 109.0 . . ?
C20 C19 H19A 109.0 . . ?
C18 C19 H19B 109.0 . . ?
C20 C19 H19B 109.0 . . ?
H19A C19 H19B 107.8 . . ?
C19 C20 H20A 109.5 . . ?
C19 C20 H20B 109.5 . . ?
H20A C20 H20B 109.5 . . ?
C19 C20 H20C 109.5 . . ?
H20A C20 H20C 109.5 . . ?
H20B C20 H20C 109.5 . . ?
N3 C21 C22 114.5(3) . . ?
N3 C21 H21A 108.6 . . ?
C22 C21 H21A 108.6 . . ?
N3 C21 H21B 108.6 . . ?
C22 C21 H21B 108.6 . . ?
H21A C21 H21B 107.6 . . ?
C23 C22 C21 111.1(3) . . ?
C23 C22 H22A 109.4 . . ?
C21 C22 H22A 109.4 . . ?
C23 C22 H22B 109.4 . . ?
C21 C22 H22B 109.4 . . ?
H22A C22 H22B 108.0 . . ?
C22 C23 C24 111.5(3) . . ?
C22 C23 H23A 109.3 . . ?
C24 C23 H23A 109.3 . . ?
C22 C23 H23B 109.3 . . ?
C24 C23 H23B 109.3 . . ?
H23A C23 H23B 108.0 . . ?
C23 C24 H24A 109.5 . . ?
C23 C24 H24B 109.5 . . ?
H24A C24 H24B 109.5 . . ?
C23 C24 H24C 109.5 . . ?
H24A C24 H24C 109.5 . . ?
H24B C24 H24C 109.5 . . ?
N3 C25 C26 115.0(3) . . ?
N3 C25 H25A 108.5 . . ?
C26 C25 H25A 108.5 . . ?
N3 C25 H25B 108.5 . . ?
C26 C25 H25B 108.5 . . ?
H25A C25 H25B 107.5 . . ?
C25 C26 C27 111.9(3) . . ?
C25 C26 H26A 109.2 . . ?
C27 C26 H26A 109.2 . . ?
C25 C26 H26B 109.2 . . ?
C27 C26 H26B 109.2 . . ?
H26A C26 H26B 107.9 . . ?
C28 C27 C26 113.1(4) . . ?
C28 C27 H27A 109.0 . . ?
C26 C27 H27A 109.0 . . ?
C28 C27 H27B 109.0 . . ?
C26 C27 H27B 109.0 . . ?
H27A C27 H27B 107.8 . . ?
C27 C28 H28A 109.5 . . ?
C27 C28 H28B 109.5 . . ?
H28A C28 H28B 109.5 . . ?
C27 C28 H28C 109.5 . . ?
H28A C28 H28C 109.5 . . ?
H28B C28 H28C 109.5 . . ?
C30 C29 H29A 109.5 . . ?
C30 C29 H29B 109.5 . . ?
H29A C29 H29B 109.5 . . ?
C30 C29 H29C 109.5 . . ?
H29A C29 H29C 109.5 . . ?
H29B C29 H29C 109.5 . . ?
N4 C30 C29 179.0(7) . . ?

loop_
_geom_bond_atom_site_label_1
_geom_bond_atom_site_label_2
_geom_bond_distance
_geom_bond_site_symmetry_2
_geom_bond_publ_flag
Cu1 S1 2.3012(9) 3 ?
Cu1 S1 2.3012(9) . ?
Cu1 S2 2.3092(8) . ?
Cu1 S2 2.3092(8) 3 ?
S1 C1 1.750(3) . ?
S2 C1 1.748(3) . ?
N1 C6 1.338(5) . ?
N1 C7 1.340(4) . ?
N2 C11 1.329(5) . ?
N2 C12 1.339(4) . ?
C1 C2 1.378(4) . ?
C2 C3 1.466(4) . ?
C2 C8 1.474(4) . ?
C3 C4 1.397(5) . ?
C3 C7 1.421(4) . ?
C4 C5 1.395(5) . ?
C4 H4 0.9300 . ?
C5 C6 1.381(6) . ?
C5 H5 0.9300 . ?
C6 H6 0.9300 . ?
C7 C12 1.461(5) . ?
C8 C9 1.394(5) . ?
C8 C12 1.424(5) . ?
C9 C10 1.387(5) . ?
C9 H9 0.9300 . ?
C10 C11 1.396(6) . ?
C10 H10 0.9300 . ?
C11 H11 0.9300 . ?
N3 C25 1.516(4) . ?
N3 C17 1.524(4) . ?
N3 C21 1.525(4) . ?
N3 C13 1.525(4) . ?
C13 C14 1.517(5) . ?
C13 H13A 0.9700 . ?
C13 H13B 0.9700 . ?
C14 C15 1.507(6) . ?
C14 H14A 0.9700 . ?
C14 H14B 0.9700 . ?
C15 C16 1.518(6) . ?
C15 H15A 0.9700 . ?
C15 H15B 0.9700 . ?
C16 H16A 0.9600 . ?
C16 H16B 0.9600 . ?
C16 H16C 0.9600 . ?
C17 C18 1.516(5) . ?
C17 H17A 0.9700 . ?
C17 H17B 0.9700 . ?
C18 C19 1.516(5) . ?
C18 H18A 0.9700 . ?
C18 H18B 0.9700 . ?
C19 C20 1.518(5) . ?
C19 H19A 0.9700 . ?
C19 H19B 0.9700 . ?
C20 H20A 0.9600 . ?
C20 H20B 0.9600 . ?
C20 H20C 0.9600 . ?
C21 C22 1.526(5) . ?
C21 H21A 0.9700 . ?
C21 H21B 0.9700 . ?
C22 C23 1.518(4) . ?
C22 H22A 0.9700 . ?
C22 H22B 0.9700 . ?
C23 C24 1.530(5) . ?
C23 H23A 0.9700 . ?
C23 H23B 0.9700 . ?
C24 H24A 0.9600 . ?
C24 H24B 0.9600 . ?
C24 H24C 0.9600 . ?
C25 C26 1.525(5) . ?
C25 H25A 0.9700 . ?
C25 H25B 0.9700 . ?
C26 C27 1.526(5) . ?
C26 H26A 0.9700 . ?
C26 H26B 0.9700 . ?
C27 C28 1.523(6) . ?
C27 H27A 0.9700 . ?
C27 H27B 0.9700 . ?
C28 H28A 0.9600 . ?
C28 H28B 0.9600 . ?
C28 H28C 0.9600 . ?
C29 C30 1.418(7) . ?
C29 H29A 0.9600 . ?
C29 H29B 0.9600 . ?
C29 H29C 0.9600 . ?
C30 N4 1.126(7) . ?
